data_4329932
loop_
_publ_author_name
'Michael A. McGuire'
'Andrew F. May'
'Brian C. Sales'

_publ_section_title
;
 Crystallographic and Magnetic Phase Transitions in the Layered Ruthenium
 Oxyarsenides TbRuAsO and DyRuAsO
;
_journal_name_full 'Inorganic Chemistry'
_journal_page_first 8502
_journal_page_last 8508
_journal_paper_doi 10.1021/ic3010695
_journal_volume 51
_journal_year 2012
_chemical_formula_structural DyRuAsO
_chemical_formula_sum 'As Dy O Ru'
_chemical_formula_weight 354.49
_chemical_name_common 'Dysprosium Ruthenium Arsenide Oxide'
_chemical_name_systematic ' ?'
_space_group_IT_number 59
_symmetry_cell_setting orthorhombic
_symmetry_space_group_name_Hall '-P 2ab 2a'
_symmetry_space_group_name_H-M 'P m m n :2'
_cell_angle_alpha 90.00000
_cell_angle_beta 90.00000
_cell_angle_gamma 90.00000
_cell_formula_units_Z 2
_cell_length_a 4.02033(7)
_cell_length_b 4.00791(7)
_cell_length_c 8.00483(15)
_cell_measurement_temperature 12
_cell_volume 128.983(4)
_computing_structure_refinement FULLPROF
_diffrn_ambient_temperature 12
_diffrn_detector Xcellerator
_diffrn_detector_type PSD
_diffrn_measurement_device_type 'Bragg-Brentanno, 2theta-omega'
_diffrn_radiation_monochromator Ge
_diffrn_radiation_type 'Cu K\a1'
_diffrn_radiation_wavelength 1.540598
_diffrn_source 'ceramic tube'
_diffrn_source_target Cu
_pd_char_colour grey
_pd_meas_2theta_range_inc 0.016711
_pd_meas_2theta_range_max 99.99154
_pd_meas_2theta_range_min 10.00136
_pd_meas_number_of_points 5386
_pd_meas_scan_method cont
_pd_proc_2theta_range_inc 0.016711
_pd_proc_2theta_range_max 99.9915
_pd_proc_2theta_range_min 10.0014
_pd_proc_ls_pref_orient_corr ' ?'
_pd_proc_ls_prof_R_factor 4.8181
_pd_proc_ls_prof_wR_expected 3.6693
_pd_proc_ls_prof_wR_factor 7.2607
_pd_proc_wavelength 1.540598
_pd_spec_mounting ' ?'
_pd_spec_mount_mode reflection
_pd_spec_shape flat_sheet
_pd_spec_size_axial 15
_pd_spec_size_equat 15
_pd_spec_size_thick 0.05
_refine_ls_number_parameters 29
_refine_ls_number_reflns 107
_refine_ls_number_restraints 0
_refine_ls_R_I_factor 3.8437
_cod_data_source_file ic3010695_si_001_3.cif
_cod_data_source_block DyRuAsO
_cod_original_sg_symbol_Hall '-P 2ab 2a       '
_cod_original_sg_symbol_H-M 'P m m n '
_cod_database_code 4329932
_pd_proc_ls_prof_cr_factor 22.8044
_pd_proc_ls_prof_cwr_factor 19.2259
_pd_proc_ls_prof_cwr_expected 9.7163
_pd_proc_ls_prof_chi2 3.9154
_pd_proc_ls_prof_echi2 3.9154

loop_
_symmetry_equiv_pos_as_xyz
x,y,z
x+1/2,-y,-z
-x,y+1/2,-z
-x+1/2,-y+1/2,z
-x,-y,-z
-x+1/2,y,z
x,-y+1/2,z
x+1/2,y+1/2,-z

loop_
_atom_site_label
_atom_site_fract_x
_atom_site_fract_y
_atom_site_fract_z
_atom_site_U_iso_or_equiv
_atom_site_occupancy
_atom_site_adp_type
_atom_site_type_symbol
Dy1 0.25000 0.25000 0.13183(18) 0.41(3) 1.00000 Bovl Dy
Ru1 0.75000 0.25000 0.5007(6) 0.41(3) 1.00000 Bovl Ru
As1 0.25000 0.25000 0.6682(3) 0.41(3) 1.00000 Bovl As
O1 0.75000 0.25000 -0.009(4) 0.41(3) 1.00000 Bovl O

loop_
_atom_type_symbol
_atom_type_scat_Cromer_Mann_a1
_atom_type_scat_Cromer_Mann_b1
_atom_type_scat_Cromer_Mann_a2
_atom_type_scat_Cromer_Mann_b2
_atom_type_scat_Cromer_Mann_a3
_atom_type_scat_Cromer_Mann_b3
_atom_type_scat_Cromer_Mann_a4
_atom_type_scat_Cromer_Mann_b4
_atom_type_scat_Cromer_Mann_c
_atom_type_scat_dispersion_real
_atom_type_scat_dispersion_imag
_atom_type_scat_source
dy 26.50700 2.18020 17.63830 0.20217 14.55960 12.18990 2.96577 111.87400 4.29728 -10.42300 9.74800 International_Tables_for_Crystallography_Vol.C(1991)_Tables_6.1.1.4_and_6.1.1.5
ru 19.26740 0.80852 12.91820 8.43467 4.86337 24.79970 1.56756 94.29280 5.37874 -0.10500 3.29600 International_Tables_for_Crystallography_Vol.C(1991)_Tables_6.1.1.4_and_6.1.1.5
as 16.67230 2.63450 6.07010 0.26470 3.43130 12.94790 4.27790 47.79720 2.53100 -1.01100 1.00600 International_Tables_for_Crystallography_Vol.C(1991)_Tables_6.1.1.4_and_6.1.1.5
o 3.04850 13.27710 2.28680 5.70110 1.54630 0.32390 0.86700 32.90890 0.25080 0.04700 0.03200 International_Tables_for_Crystallography_Vol.C(1991)_Tables_6.1.1.4_and_6.1.1.5
